data_4317416
loop_
_publ_author_name
'SeChin Chang'
'Vivek V. Karambelkar'
'Roger D. Sommer'
'Arnold L. Rheingold'
'David P. Goldberg'

_publ_section_title
;
 New Monomeric Cobalt(II) and Zinc(II) Complexes of a Mixed
 N,S(alkylthiolate) Ligand: Model Complexes of (His)(His)(Cys)
 Metalloprotein Active Sites
;
_journal_name_full 'Inorganic Chemistry'
_journal_page_first 239
_journal_page_last 248
_journal_paper_doi 10.1021/ic010321r
_journal_volume 41
_journal_year 2002
_chemical_formula_sum 'C12 H19 Br Co N2 S'
_chemical_formula_weight 362.19
_chemical_name_systematic
;

   ?

;
_space_group_IT_number 14
_symmetry_cell_setting monoclinic
_symmetry_space_group_name_Hall '-P 2yn'
_symmetry_space_group_name_H-M 'P 1 21/n 1'
_atom_sites_solution_hydrogens geom
_atom_sites_solution_primary direct
_atom_sites_solution_secondary difmap
_audit_creation_method SHELXL-97
_cell_angle_alpha 90.00
_cell_angle_beta 91.096(2)
_cell_angle_gamma 90.00
_cell_formula_units_Z 4
_cell_length_a 8.1867(7)
_cell_length_b 14.9939(13)
_cell_length_c 11.9478(10)
_cell_measurement_reflns_used 5347
_cell_measurement_temperature 173(2)
_cell_volume 1466.3(2)
_computing_cell_refinement 'Bruker SMART'
_computing_data_collection 'Bruker SMART'
_computing_data_reduction 'Bruker SHELXTL'
_computing_molecular_graphics 'Bruker SHELXTL'
_computing_publication_material 'Bruker SHELXTL'
_computing_structure_refinement 'SHELXL-97 (Sheldrick, 1997)'
_computing_structure_solution 'SHELXS-97 (Sheldrick, 1990)'
_diffrn_ambient_temperature 173(2)
_diffrn_measured_fraction_theta_full 0.912
_diffrn_measured_fraction_theta_max 0.912
_diffrn_measurement_device_type 'CCD area detector'
_diffrn_measurement_method 'phi and omega scans'
_diffrn_radiation_monochromator graphite
_diffrn_radiation_source 'fine-focus sealed tube'
_diffrn_radiation_type MoK\a
_diffrn_radiation_wavelength 0.71073
_diffrn_reflns_av_R_equivalents 0.0298
_diffrn_reflns_av_sigmaI/netI 0.0271
_diffrn_reflns_limit_h_max 10
_diffrn_reflns_limit_h_min -10
_diffrn_reflns_limit_k_max 19
_diffrn_reflns_limit_k_min -14
_diffrn_reflns_limit_l_max 13
_diffrn_reflns_limit_l_min -15
_diffrn_reflns_number 6073
_diffrn_reflns_theta_full 28.27
_diffrn_reflns_theta_max 28.27
_diffrn_reflns_theta_min 2.18
_exptl_absorpt_coefficient_mu 4.018
_exptl_absorpt_correction_T_max 0.4718
_exptl_absorpt_correction_T_min 0.2831
_exptl_absorpt_correction_type 'Empirical from SADABS'
_exptl_crystal_colour parallelepiped
_exptl_crystal_density_diffrn 1.641
_exptl_crystal_density_method 'not measured'
_exptl_crystal_description blue
_exptl_crystal_F_000 732
_exptl_crystal_size_max 0.42
_exptl_crystal_size_mid 0.40
_exptl_crystal_size_min 0.22
_refine_diff_density_max 1.668
_refine_diff_density_min -1.641
_refine_diff_density_rms 0.192
_refine_ls_extinction_method none
_refine_ls_goodness_of_fit_ref 1.043
_refine_ls_hydrogen_treatment mixed
_refine_ls_matrix_type full
_refine_ls_number_parameters 154
_refine_ls_number_reflns 3307
_refine_ls_number_restraints 0
_refine_ls_restrained_S_all 1.043
_refine_ls_R_factor_all 0.0542
_refine_ls_R_factor_gt 0.0516
_refine_ls_shift/su_max 0.000
_refine_ls_shift/su_mean 0.000
_refine_ls_structure_factor_coef Fsqd
_refine_ls_weighting_details 'calc w=1/[\s^2^(Fo^2^)+(0.1099P)^2^+0.6002P] where P=(Fo^2^+2Fc^2^)/3'
_refine_ls_weighting_scheme calc
_refine_ls_wR_factor_gt 0.1352
_refine_ls_wR_factor_ref 0.1393
_reflns_number_gt 3066
_reflns_number_total 3307
_reflns_threshold_expression >2sigma(I)
_cod_data_source_file ic010321r_1.cif
_cod_data_source_block (PATH)CoBr
_cod_depositor_comments
;
The following automatic conversions were performed:

'_symmetry_cell_setting' value 'Monoclinic' changed to 'monoclinic'
according to the built-in table from CIF Core dictionary named
'cif_core.dic' version 2.4.1 from 2010-06-29.

Automatic conversion script
Id: cif_fix_values 1646 2011-03-28 12:23:43Z adriana 
;
_cod_database_code 4317416

loop_
_symmetry_equiv_pos_as_xyz
'x, y, z'
'-x+1/2, y+1/2, -z+1/2'
'-x, -y, -z'
'x-1/2, -y-1/2, z-1/2'

loop_
_atom_site_label
_atom_site_type_symbol
_atom_site_fract_x
_atom_site_fract_y
_atom_site_fract_z
_atom_site_U_iso_or_equiv
_atom_site_adp_type
_atom_site_occupancy
_atom_site_symmetry_multiplicity
_atom_site_calc_flag
_atom_site_refinement_flags
_atom_site_disorder_assembly
_atom_site_disorder_group
Co1 Co 0.31291(4) 0.18707(2) 0.36758(3) 0.01792(15) Uani 1 1 d . . .
Br1 Br 0.16719(4) 0.12632(2) 0.21096(3) 0.03680(16) Uani 1 1 d . . .
N1 N 0.5143(3) 0.10794(16) 0.38145(18) 0.0200(4) Uani 1 1 d . . .
N2 N 0.4234(3) 0.31110(15) 0.34352(19) 0.0193(5) Uani 1 1 d . . .
S1 S 0.19005(9) 0.23460(5) 0.52178(6) 0.02594(19) Uani 1 1 d . . .
C1 C 0.5017(4) 0.01994(19) 0.3582(2) 0.0239(5) Uani 1 1 d . . .
H1A H 0.3984 -0.0031 0.3351 0.029 Uiso 1 1 calc R . .
C2 C 0.6326(4) -0.0379(2) 0.3665(2) 0.0304(6) Uani 1 1 d . . .
H2A H 0.6200 -0.0995 0.3501 0.037 Uiso 1 1 calc R . .
C3 C 0.7832(4) -0.0034(2) 0.3996(3) 0.0341(7) Uani 1 1 d . . .
H3A H 0.8755 -0.0415 0.4070 0.041 Uiso 1 1 calc R . .
C4 C 0.7981(4) 0.0863(2) 0.4216(2) 0.0298(6) Uani 1 1 d . . .
H4A H 0.9012 0.1107 0.4428 0.036 Uiso 1 1 calc R . .
C5 C 0.6606(3) 0.1417(2) 0.4125(2) 0.0219(5) Uani 1 1 d . . .
C6 C 0.6718(3) 0.2400(2) 0.4372(3) 0.0259(6) Uani 1 1 d . . .
H6A H 0.7878 0.2554 0.4522 0.031 Uiso 1 1 calc R . .
H6B H 0.6109 0.2525 0.5063 0.031 Uiso 1 1 calc R . .
C7 C 0.6057(3) 0.30076(19) 0.3439(2) 0.0245(6) Uani 1 1 d . . .
H7A H 0.6565 0.3604 0.3521 0.029 Uiso 1 1 calc R . .
H7B H 0.6385 0.2762 0.2708 0.029 Uiso 1 1 calc R . .
C8 C 0.3717(4) 0.3506(2) 0.2343(2) 0.0288(6) Uani 1 1 d . . .
H8A H 0.4251 0.4085 0.2249 0.043 Uiso 1 1 calc R . .
H8B H 0.2529 0.3587 0.2327 0.043 Uiso 1 1 calc R . .
H8C H 0.4029 0.3106 0.1735 0.043 Uiso 1 1 calc R . .
C9 C 0.3772(3) 0.37140(18) 0.4379(2) 0.0224(5) Uani 1 1 d . . .
H9A H 0.3805 0.4338 0.4107 0.027 Uiso 1 1 calc R . .
H9B H 0.4609 0.3656 0.4983 0.027 Uiso 1 1 calc R . .
C10 C 0.2087(3) 0.3545(2) 0.4881(2) 0.0220(5) Uani 1 1 d . . .
C11 C 0.2034(4) 0.4075(2) 0.5978(2) 0.0320(7) Uani 1 1 d . . .
H11A H 0.2133 0.4713 0.5816 0.048 Uiso 1 1 calc R . .
H11B H 0.2940 0.3888 0.6473 0.048 Uiso 1 1 calc R . .
H11C H 0.0995 0.3962 0.6347 0.048 Uiso 1 1 calc R . .
C12 C 0.0667(4) 0.3844(2) 0.4123(3) 0.0301(6) Uani 1 1 d . . .
H12A H 0.0783 0.4480 0.3952 0.045 Uiso 1 1 calc R . .
H12B H -0.0366 0.3745 0.4505 0.045 Uiso 1 1 calc R . .
H12C H 0.0672 0.3500 0.3426 0.045 Uiso 1 1 calc R . .

loop_
_atom_site_aniso_label
_atom_site_aniso_U_11
_atom_site_aniso_U_22
_atom_site_aniso_U_33
_atom_site_aniso_U_23
_atom_site_aniso_U_13
_atom_site_aniso_U_12
Co1 0.0183(2) 0.0213(2) 0.0142(2) -0.00006(12) -0.00082(14) 0.00103(11)
Br1 0.0426(2) 0.0386(3) 0.0284(2) -0.00101(12) -0.01849(15) -0.00577(12)
N1 0.0242(10) 0.0232(11) 0.0125(10) 0.0004(8) -0.0004(8) 0.0029(8)
N2 0.0227(10) 0.0214(12) 0.0138(10) 0.0018(8) 0.0020(8) 0.0018(8)
S1 0.0327(4) 0.0248(4) 0.0207(3) 0.0056(3) 0.0107(3) 0.0048(3)
C1 0.0318(13) 0.0249(14) 0.0149(11) -0.0006(10) -0.0013(10) 0.0017(11)
C2 0.0476(17) 0.0249(15) 0.0190(12) 0.0013(11) 0.0040(12) 0.0109(12)
C3 0.0345(15) 0.0406(18) 0.0274(14) 0.0055(13) 0.0045(12) 0.0189(13)
C4 0.0237(13) 0.0420(18) 0.0237(13) 0.0033(12) 0.0020(10) 0.0067(12)
C5 0.0224(12) 0.0280(14) 0.0154(11) 0.0013(10) 0.0005(9) 0.0022(10)
C6 0.0214(12) 0.0288(15) 0.0272(14) -0.0037(11) -0.0042(10) -0.0006(10)
C7 0.0233(12) 0.0233(13) 0.0272(14) -0.0018(11) 0.0063(10) -0.0029(10)
C8 0.0382(15) 0.0324(16) 0.0158(12) 0.0071(11) 0.0048(11) 0.0043(12)
C9 0.0268(13) 0.0218(14) 0.0187(12) -0.0025(10) 0.0022(10) 0.0007(9)
C10 0.0267(13) 0.0239(14) 0.0156(11) 0.0003(10) 0.0017(10) 0.0030(10)
C11 0.0410(16) 0.0341(17) 0.0212(14) -0.0077(12) 0.0072(12) 0.0076(13)
C12 0.0271(13) 0.0351(16) 0.0282(15) 0.0075(12) 0.0001(11) 0.0052(11)

loop_
_atom_type_symbol
_atom_type_description
_atom_type_scat_dispersion_real
_atom_type_scat_dispersion_imag
_atom_type_scat_source
C C 0.0033 0.0016 'International Tables Vol C Tables 4.2.6.8 and 6.1.1.4'
H H 0.0000 0.0000 'International Tables Vol C Tables 4.2.6.8 and 6.1.1.4'
N N 0.0061 0.0033 'International Tables Vol C Tables 4.2.6.8 and 6.1.1.4'
S S 0.1246 0.1234 'International Tables Vol C Tables 4.2.6.8 and 6.1.1.4'
Co Co 0.3494 0.9721 'International Tables Vol C Tables 4.2.6.8 and 6.1.1.4'
Br Br -0.2901 2.4595 'International Tables Vol C Tables 4.2.6.8 and 6.1.1.4'

loop_
_geom_angle_atom_site_label_1
_geom_angle_atom_site_label_2
_geom_angle_atom_site_label_3
_geom_angle
_geom_angle_site_symmetry_1
_geom_angle_site_symmetry_3
_geom_angle_publ_flag
N1 Co1 N2 100.24(9) . . ?
N1 Co1 S1 119.72(7) . . ?
N2 Co1 S1 91.86(6) . . ?
N1 Co1 Br1 103.53(7) . . ?
N2 Co1 Br1 116.36(6) . . ?
S1 Co1 Br1 122.94(3) . . ?
C5 N1 C1 119.2(2) . . ?
C5 N1 Co1 121.24(19) . . ?
C1 N1 Co1 119.58(19) . . ?
C8 N2 C9 110.3(2) . . ?
C8 N2 C7 108.1(2) . . ?
C9 N2 C7 109.0(2) . . ?
C8 N2 Co1 110.98(18) . . ?
C9 N2 Co1 108.49(15) . . ?
C7 N2 Co1 109.93(16) . . ?
C10 S1 Co1 95.18(8) . . ?
N1 C1 C2 122.8(3) . . ?
C1 C2 C3 118.1(3) . . ?
C4 C3 C2 119.6(3) . . ?
C3 C4 C5 119.8(3) . . ?
N1 C5 C4 120.5(3) . . ?
N1 C5 C6 118.2(2) . . ?
C4 C5 C6 121.3(3) . . ?
C5 C6 C7 114.9(2) . . ?
N2 C7 C6 113.7(2) . . ?
N2 C9 C10 115.8(2) . . ?
C12 C10 C11 108.7(2) . . ?
C12 C10 C9 113.5(2) . . ?
C11 C10 C9 106.8(2) . . ?
C12 C10 S1 110.5(2) . . ?
C11 C10 S1 108.3(2) . . ?
C9 C10 S1 108.92(19) . . ?

loop_
_geom_bond_atom_site_label_1
_geom_bond_atom_site_label_2
_geom_bond_distance
_geom_bond_site_symmetry_2
_geom_bond_publ_flag
Co1 N1 2.036(2) . ?
Co1 N2 2.090(2) . ?
Co1 S1 2.2327(7) . ?
Co1 Br1 2.3810(5) . ?
N1 C5 1.346(4) . ?
N1 C1 1.352(4) . ?
N2 C8 1.487(3) . ?
N2 C9 1.499(3) . ?
N2 C7 1.500(3) . ?
S1 C10 1.849(3) . ?
C1 C2 1.380(4) . ?
C2 C3 1.387(5) . ?
C3 C4 1.375(5) . ?
C4 C5 1.401(4) . ?
C5 C6 1.507(4) . ?
C6 C7 1.530(4) . ?
C9 C10 1.536(4) . ?
C10 C12 1.528(4) . ?
C10 C11 1.535(4) . ?
